data_7222018
loop_
_publ_author_name
'Wang, Jian'
'chen, lei'
'yang, gongming'
'jia, qianfa'
'wei, jia'
'Du, Zhiyun'

_publ_section_title
;
 Efficient [4+3] Cycloaddition Reaction of aza-o-Quinodimethanes with
 C,N-cyclic Azomethine Imines: Stereoselective Synthesis of
 1,2,4-Triazepines
;
_journal_name_full 'RSC Adv.'
_journal_paper_doi 10.1039/C5RA15903B
_journal_year 2015
_chemical_formula_sum 'C30 H27 N3 O3 S'
_chemical_formula_weight 509.61
_chemical_name_systematic
; 
 ? 
;
_space_group_IT_number 14
_symmetry_cell_setting monoclinic
_symmetry_space_group_name_Hall '-P 2ybc'
_symmetry_space_group_name_H-M 'P 1 21/c 1'
_atom_sites_solution_hydrogens geom
_atom_sites_solution_primary direct
_atom_sites_solution_secondary difmap
_audit_creation_method SHELXL-97
_audit_update_record
;
2015-07-27 deposited with the CCDC.
2015-09-04 downloaded from the CCDC.
;
_cell_angle_alpha 90.00
_cell_angle_beta 115.278(18)
_cell_angle_gamma 90.00
_cell_formula_units_Z 4
_cell_length_a 10.029(5)
_cell_length_b 12.960(6)
_cell_length_c 21.156(8)
_cell_measurement_temperature 100(2)
_cell_volume 2486(2)
_computing_structure_refinement 'SHELXL-97 (Sheldrick, 1997)'
_computing_structure_solution 'SHELXS-97 (Sheldrick, 1990)'
_diffrn_ambient_temperature 100(2)
_diffrn_measured_fraction_theta_full 0.998
_diffrn_measured_fraction_theta_max 0.998
_diffrn_measurement_device_type bruker-CCD
_diffrn_radiation_monochromator graphite
_diffrn_radiation_source 'fine-focus sealed tube'
_diffrn_radiation_type MoK\a
_diffrn_radiation_wavelength 0.71073
_diffrn_reflns_av_R_equivalents 0.0312
_diffrn_reflns_av_sigmaI/netI 0.0351
_diffrn_reflns_limit_h_max 10
_diffrn_reflns_limit_h_min -11
_diffrn_reflns_limit_k_max 9
_diffrn_reflns_limit_k_min -15
_diffrn_reflns_limit_l_max 25
_diffrn_reflns_limit_l_min -25
_diffrn_reflns_number 12484
_diffrn_reflns_theta_full 25.01
_diffrn_reflns_theta_max 25.01
_diffrn_reflns_theta_min 2.57
_exptl_absorpt_coefficient_mu 0.169
_exptl_absorpt_correction_T_max 0.9686
_exptl_absorpt_correction_T_min 0.9654
_exptl_absorpt_correction_type multi-scan
_exptl_absorpt_process_details sadabs
_exptl_crystal_colour yellow
_exptl_crystal_density_diffrn 1.361
_exptl_crystal_density_method 'not measured'
_exptl_crystal_description block
_exptl_crystal_F_000 1072
_exptl_crystal_size_max 0.21
_exptl_crystal_size_mid 0.20
_exptl_crystal_size_min 0.19
_refine_diff_density_max 0.190
_refine_diff_density_min -0.339
_refine_diff_density_rms 0.042
_refine_ls_extinction_method none
_refine_ls_goodness_of_fit_ref 1.041
_refine_ls_hydrogen_treatment mixed
_refine_ls_matrix_type full
_refine_ls_number_parameters 334
_refine_ls_number_reflns 4371
_refine_ls_number_restraints 0
_refine_ls_restrained_S_all 1.041
_refine_ls_R_factor_all 0.0520
_refine_ls_R_factor_gt 0.0382
_refine_ls_shift/su_max 0.001
_refine_ls_shift/su_mean 0.000
_refine_ls_structure_factor_coef Fsqd
_refine_ls_weighting_details 'calc w=1/[\s^2^(Fo^2^)+(0.0574P)^2^+0.3670P] where P=(Fo^2^+2Fc^2^)/3'
_refine_ls_weighting_scheme calc
_refine_ls_wR_factor_gt 0.0997
_refine_ls_wR_factor_ref 0.1094
_reflns_number_gt 3424
_reflns_number_total 4371
_reflns_threshold_expression >2sigma(I)
_cod_data_source_file c5ra15903b2.cif
_cod_data_source_block qq
_cod_original_cell_volume 2486.5(19)
_cod_original_sg_symbol_H-M P21/c
_cod_database_code 7222018

loop_
_symmetry_equiv_pos_as_xyz
'x, y, z'
'-x, y+1/2, -z+1/2'
'-x, -y, -z'
'x, -y-1/2, z-1/2'

loop_
_atom_site_label
_atom_site_type_symbol
_atom_site_fract_x
_atom_site_fract_y
_atom_site_fract_z
_atom_site_U_iso_or_equiv
_atom_site_adp_type
_atom_site_occupancy
_atom_site_symmetry_multiplicity
_atom_site_calc_flag
_atom_site_refinement_flags
S1 S 0.74328(6) 0.22335(3) 0.26981(2) 0.04426(16) Uani 1 1 d .
O1 O 0.57936(15) 0.55295(10) 0.14136(7) 0.0500(4) Uani 1 1 d .
O2 O 0.8506(2) 0.15784(10) 0.32024(7) 0.0664(5) Uani 1 1 d .
O3 O 0.59100(18) 0.19626(13) 0.24202(7) 0.0695(5) Uani 1 1 d .
N1 N 0.68283(16) 0.40908(10) 0.12433(7) 0.0372(4) Uani 1 1 d .
N2 N 0.66917(16) 0.31633(10) 0.08846(7) 0.0359(3) Uani 1 1 d .
C1 C 0.3697(2) 0.38324(14) 0.00268(9) 0.0435(5) Uani 1 1 d .
H1A H 0.4416 0.3694 -0.0143 0.052 Uiso 1 1 calc R
C2 C 0.2242(2) 0.35621(15) -0.03697(11) 0.0524(5) Uani 1 1 d .
H2A H 0.1965 0.3247 -0.0813 0.063 Uiso 1 1 calc R
C3 C 0.1188(2) 0.37471(17) -0.01260(12) 0.0601(6) Uani 1 1 d .
H3A H 0.0193 0.3545 -0.0396 0.072 Uiso 1 1 calc R
C4 C 0.1581(2) 0.42230(18) 0.05075(12) 0.0602(6) Uani 1 1 d .
H4A H 0.0858 0.4353 0.0676 0.072 Uiso 1 1 calc R
C5 C 0.3027(2) 0.45135(16) 0.09001(10) 0.0500(5) Uani 1 1 d .
H5A H 0.3286 0.4861 0.1332 0.060 Uiso 1 1 calc R
C6 C 0.4112(2) 0.43038(13) 0.06709(9) 0.0381(4) Uani 1 1 d .
C7 C 0.5629(2) 0.46934(13) 0.11217(9) 0.0376(4) Uani 1 1 d .
C8 C 0.7467(2) 0.31314(14) 0.04332(9) 0.0435(5) Uani 1 1 d .
H8A H 0.8534 0.3018 0.0718 0.052 Uiso 1 1 calc R
H8B H 0.7336 0.3793 0.0180 0.052 Uiso 1 1 calc R
C9 C 0.6824(2) 0.22559(15) -0.00793(10) 0.0483(5) Uani 1 1 d .
H9A H 0.5795 0.2425 -0.0405 0.058 Uiso 1 1 calc R
H9B H 0.7399 0.2170 -0.0357 0.058 Uiso 1 1 calc R
C10 C 0.6846(2) 0.12649(14) 0.02919(9) 0.0398(4) Uani 1 1 d .
C11 C 0.6838(2) 0.03158(15) -0.00194(10) 0.0481(5) Uani 1 1 d .
H11A H 0.6829 0.0301 -0.0470 0.058 Uiso 1 1 calc R
C12 C 0.6843(2) -0.05994(15) 0.03100(11) 0.0519(5) Uani 1 1 d .
H12A H 0.6815 -0.1238 0.0084 0.062 Uiso 1 1 calc R
C13 C 0.6891(2) -0.05846(15) 0.09688(11) 0.0523(5) Uani 1 1 d .
H13A H 0.6924 -0.1213 0.1206 0.063 Uiso 1 1 calc R
C14 C 0.6890(2) 0.03445(14) 0.12842(10) 0.0438(5) Uani 1 1 d .
H14A H 0.6919 0.0349 0.1739 0.053 Uiso 1 1 calc R
C15 C 0.68493(18) 0.12775(13) 0.09498(9) 0.0353(4) Uani 1 1 d .
C16 C 0.67046(19) 0.22674(13) 0.12975(8) 0.0344(4) Uani 1 1 d .
H16A H 0.5724 0.2244 0.1315 0.041 Uiso 1 1 calc R
N3 N 0.78409(16) 0.23337(10) 0.20307(7) 0.0359(3) Uani 1 1 d .
C17 C 0.92894(19) 0.26767(13) 0.21492(8) 0.0350(4) Uani 1 1 d .
C18 C 1.0469(2) 0.19988(14) 0.24307(9) 0.0458(5) Uani 1 1 d .
H18A H 1.0309 0.1310 0.2536 0.055 Uiso 1 1 calc R
C19 C 1.1869(2) 0.23178(17) 0.25577(10) 0.0545(5) Uani 1 1 d .
H19A H 1.2681 0.1859 0.2764 0.065 Uiso 1 1 calc R
C20 C 1.2082(2) 0.33070(17) 0.23839(11) 0.0538(5) Uani 1 1 d .
H20A H 1.3045 0.3529 0.2466 0.065 Uiso 1 1 calc R
C21 C 1.0911(2) 0.39814(15) 0.20917(10) 0.0444(5) Uani 1 1 d .
H21A H 1.1075 0.4657 0.1965 0.053 Uiso 1 1 calc R
C22 C 0.94966(19) 0.36877(13) 0.19801(8) 0.0353(4) Uani 1 1 d .
C23 C 0.8289(2) 0.44818(13) 0.17160(9) 0.0393(4) Uani 1 1 d .
H23A H 0.8214 0.4807 0.2123 0.047 Uiso 1 1 calc R
H23B H 0.8574 0.5027 0.1469 0.047 Uiso 1 1 calc R
C24 C 0.76648(19) 0.34609(13) 0.30763(8) 0.0348(4) Uani 1 1 d .
C25 C 0.9030(2) 0.37628(14) 0.35766(10) 0.0458(5) Uani 1 1 d .
H25A H 0.9841 0.3300 0.3724 0.055 Uiso 1 1 calc R
C26 C 0.9207(2) 0.47379(16) 0.38598(11) 0.0537(5) Uani 1 1 d .
H26A H 1.0151 0.4944 0.4199 0.064 Uiso 1 1 calc R
C27 C 0.8051(3) 0.54196(15) 0.36638(11) 0.0498(5) Uani 1 1 d .
C28 C 0.6704(2) 0.51156(16) 0.31600(11) 0.0534(5) Uani 1 1 d .
H28A H 0.5898 0.5583 0.3013 0.064 Uiso 1 1 calc R
C29 C 0.6497(2) 0.41480(16) 0.28631(9) 0.0454(5) Uani 1 1 d .
H29A H 0.5558 0.3953 0.2514 0.054 Uiso 1 1 calc R
C30 C 0.8268(4) 0.64723(17) 0.40019(14) 0.0817(9) Uani 1 1 d .
H30A H 0.7337 0.6855 0.3801 0.123 Uiso 1 1 calc R
H30B H 0.9021 0.6852 0.3917 0.123 Uiso 1 1 calc R
H30C H 0.8589 0.6392 0.4506 0.123 Uiso 1 1 calc R

loop_
_atom_site_aniso_label
_atom_site_aniso_U_11
_atom_site_aniso_U_22
_atom_site_aniso_U_33
_atom_site_aniso_U_23
_atom_site_aniso_U_13
_atom_site_aniso_U_12
S1 0.0658(3) 0.0335(3) 0.0354(3) -0.00377(19) 0.0234(2) -0.0162(2)
O1 0.0597(9) 0.0334(7) 0.0548(8) -0.0062(6) 0.0225(7) 0.0064(6)
O2 0.1228(14) 0.0322(8) 0.0417(8) 0.0080(6) 0.0328(9) 0.0088(8)
O3 0.0801(11) 0.0833(11) 0.0553(9) -0.0243(8) 0.0386(8) -0.0535(9)
N1 0.0417(9) 0.0263(8) 0.0388(8) -0.0019(6) 0.0125(7) 0.0037(6)
N2 0.0451(9) 0.0277(8) 0.0331(7) -0.0001(6) 0.0149(7) 0.0037(6)
C1 0.0511(12) 0.0366(10) 0.0387(10) 0.0069(8) 0.0151(9) 0.0104(8)
C2 0.0595(13) 0.0394(11) 0.0435(11) 0.0068(9) 0.0077(10) 0.0067(9)
C3 0.0480(13) 0.0603(14) 0.0567(14) 0.0149(11) 0.0077(11) -0.0002(10)
C4 0.0444(12) 0.0775(16) 0.0578(13) 0.0176(12) 0.0210(11) 0.0101(11)
C5 0.0527(13) 0.0565(13) 0.0402(11) 0.0089(9) 0.0195(10) 0.0121(9)
C6 0.0426(10) 0.0319(10) 0.0357(9) 0.0096(7) 0.0127(8) 0.0089(7)
C7 0.0475(11) 0.0323(10) 0.0337(9) 0.0056(7) 0.0178(8) 0.0060(8)
C8 0.0567(12) 0.0375(10) 0.0396(10) 0.0052(8) 0.0237(9) 0.0038(9)
C9 0.0587(13) 0.0501(12) 0.0370(10) -0.0027(9) 0.0213(9) 0.0073(9)
C10 0.0367(10) 0.0401(11) 0.0371(10) -0.0053(8) 0.0105(8) 0.0034(8)
C11 0.0442(11) 0.0525(13) 0.0436(11) -0.0152(9) 0.0150(9) 0.0041(9)
C12 0.0503(12) 0.0373(11) 0.0602(13) -0.0147(10) 0.0160(10) 0.0027(9)
C13 0.0563(13) 0.0321(11) 0.0569(13) -0.0024(9) 0.0131(10) -0.0012(9)
C14 0.0483(12) 0.0339(10) 0.0400(10) -0.0023(8) 0.0101(9) -0.0033(8)
C15 0.0335(9) 0.0317(10) 0.0336(9) -0.0052(7) 0.0077(7) -0.0002(7)
C16 0.0374(10) 0.0308(10) 0.0308(8) -0.0015(7) 0.0105(7) -0.0024(7)
N3 0.0450(9) 0.0310(8) 0.0291(7) -0.0026(6) 0.0132(7) -0.0074(6)
C17 0.0400(10) 0.0316(10) 0.0282(8) -0.0036(7) 0.0097(7) -0.0023(7)
C18 0.0532(12) 0.0342(10) 0.0391(10) -0.0002(8) 0.0094(9) 0.0064(8)
C19 0.0470(13) 0.0553(14) 0.0500(12) -0.0062(10) 0.0101(10) 0.0142(10)
C20 0.0382(11) 0.0608(14) 0.0586(13) -0.0127(11) 0.0170(10) -0.0020(9)
C21 0.0469(11) 0.0397(11) 0.0464(11) -0.0057(8) 0.0199(9) -0.0079(8)
C22 0.0413(10) 0.0306(10) 0.0314(9) -0.0023(7) 0.0131(8) -0.0025(7)
C23 0.0443(11) 0.0274(9) 0.0436(10) 0.0016(7) 0.0164(9) -0.0029(7)
C24 0.0397(10) 0.0345(10) 0.0315(9) -0.0005(7) 0.0166(8) -0.0038(7)
C25 0.0382(10) 0.0408(11) 0.0496(11) -0.0088(9) 0.0103(9) 0.0038(8)
C26 0.0486(12) 0.0485(13) 0.0560(12) -0.0167(10) 0.0147(10) -0.0084(9)
C27 0.0736(15) 0.0360(11) 0.0522(12) -0.0012(9) 0.0387(12) 0.0010(10)
C28 0.0647(14) 0.0519(13) 0.0549(12) 0.0132(10) 0.0365(11) 0.0266(11)
C29 0.0337(10) 0.0620(13) 0.0386(10) 0.0037(9) 0.0136(8) 0.0046(9)
C30 0.147(3) 0.0391(13) 0.0864(18) -0.0096(12) 0.0754(19) -0.0016(14)

loop_
_atom_type_symbol
_atom_type_description
_atom_type_scat_dispersion_real
_atom_type_scat_dispersion_imag
_atom_type_scat_source
C C 0.0033 0.0016 'International Tables Vol C Tables 4.2.6.8 and 6.1.1.4'
H H 0.0000 0.0000 'International Tables Vol C Tables 4.2.6.8 and 6.1.1.4'
N N 0.0061 0.0033 'International Tables Vol C Tables 4.2.6.8 and 6.1.1.4'
O O 0.0106 0.0060 'International Tables Vol C Tables 4.2.6.8 and 6.1.1.4'
S S 0.1246 0.1234 'International Tables Vol C Tables 4.2.6.8 and 6.1.1.4'

loop_
_geom_angle_atom_site_label_1
_geom_angle_atom_site_label_2
_geom_angle_atom_site_label_3
_geom_angle
O3 S1 O2 119.66(10)
O3 S1 N3 106.41(8)
O2 S1 N3 107.80(9)
O3 S1 C24 108.78(10)
O2 S1 C24 106.75(9)
N3 S1 C24 106.81(8)
C7 N1 N2 121.10(14)
C7 N1 C23 118.32(15)
N2 N1 C23 120.37(14)
N1 N2 C16 112.84(13)
N1 N2 C8 114.94(13)
C16 N2 C8 119.93(14)
C2 C1 C6 120.29(19)
C2 C1 H1A 119.9
C6 C1 H1A 119.9
C3 C2 C1 120.5(2)
C3 C2 H2A 119.7
C1 C2 H2A 119.7
C4 C3 C2 119.8(2)
C4 C3 H3A 120.1
C2 C3 H3A 120.1
C3 C4 C5 120.1(2)
C3 C4 H4A 120.0
C5 C4 H4A 120.0
C4 C5 C6 120.8(2)
C4 C5 H5A 119.6
C6 C5 H5A 119.6
C1 C6 C5 118.49(18)
C1 C6 C7 124.88(17)
C5 C6 C7 116.42(17)
O1 C7 N1 119.64(17)
O1 C7 C6 120.10(16)
N1 C7 C6 120.13(16)
N2 C8 C9 107.82(15)
N2 C8 H8A 110.1
C9 C8 H8A 110.1
N2 C8 H8B 110.1
C9 C8 H8B 110.1
H8A C8 H8B 108.5
C10 C9 C8 111.15(16)
C10 C9 H9A 109.4
C8 C9 H9A 109.4
C10 C9 H9B 109.4
C8 C9 H9B 109.4
H9A C9 H9B 108.0
C15 C10 C11 118.73(17)
C15 C10 C9 120.47(15)
C11 C10 C9 120.79(17)
C12 C11 C10 121.59(19)
C12 C11 H11A 119.2
C10 C11 H11A 119.2
C13 C12 C11 119.55(18)
C13 C12 H12A 120.2
C11 C12 H12A 120.2
C12 C13 C14 119.78(18)
C12 C13 H13A 120.1
C14 C13 H13A 120.1
C13 C14 C15 121.30(19)
C13 C14 H14A 119.4
C15 C14 H14A 119.4
C10 C15 C14 119.02(16)
C10 C15 C16 122.39(15)
C14 C15 C16 118.46(16)
N2 C16 N3 112.88(13)
N2 C16 C15 111.31(14)
N3 C16 C15 111.48(14)
N2 C16 H16A 106.9
N3 C16 H16A 106.9
C15 C16 H16A 106.9
C17 N3 C16 117.95(14)
C17 N3 S1 118.81(11)
C16 N3 S1 122.31(13)
C18 C17 C22 120.73(18)
C18 C17 N3 119.53(16)
C22 C17 N3 119.74(15)
C19 C18 C17 120.38(19)
C19 C18 H18A 119.8
C17 C18 H18A 119.8
C20 C19 C18 119.34(18)
C20 C19 H19A 120.3
C18 C19 H19A 120.3
C19 C20 C21 120.7(2)
C19 C20 H20A 119.7
C21 C20 H20A 119.7
C20 C21 C22 120.99(18)
C20 C21 H21A 119.5
C22 C21 H21A 119.5
C21 C22 C17 117.82(16)
C21 C22 C23 118.57(16)
C17 C22 C23 123.55(16)
N1 C23 C22 115.37(14)
N1 C23 H23A 108.4
C22 C23 H23A 108.4
N1 C23 H23B 108.4
C22 C23 H23B 108.4
H23A C23 H23B 107.5
C25 C24 C29 119.38(17)
C25 C24 S1 120.15(14)
C29 C24 S1 120.44(14)
C26 C25 C24 119.65(18)
C26 C25 H25A 120.2
C24 C25 H25A 120.2
C27 C26 C25 121.57(19)
C27 C26 H26A 119.2
C25 C26 H26A 119.2
C28 C27 C26 118.26(18)
C28 C27 C30 121.4(2)
C26 C27 C30 120.3(2)
C27 C28 C29 121.44(18)
C27 C28 H28A 119.3
C29 C28 H28A 119.3
C28 C29 C24 119.68(18)
C28 C29 H29A 120.2
C24 C29 H29A 120.2
C27 C30 H30A 109.5
C27 C30 H30B 109.5
H30A C30 H30B 109.5
C27 C30 H30C 109.5
H30A C30 H30C 109.5
H30B C30 H30C 109.5

loop_
_geom_bond_atom_site_label_1
_geom_bond_atom_site_label_2
_geom_bond_distance
S1 O3 1.4264(17)
S1 O2 1.4273(16)
S1 N3 1.6344(16)
S1 C24 1.7509(19)
O1 C7 1.223(2)
N1 C7 1.363(2)
N1 N2 1.3968(19)
N1 C23 1.467(2)
N2 C16 1.450(2)
N2 C8 1.467(2)
C1 C2 1.382(3)
C1 C6 1.385(3)
C1 H1A 0.9500
C2 C3 1.381(3)
C2 H2A 0.9500
C3 C4 1.371(3)
C3 H3A 0.9500
C4 C5 1.380(3)
C4 H4A 0.9500
C5 C6 1.394(3)
C5 H5A 0.9500
C6 C7 1.497(3)
C8 C9 1.511(3)
C8 H8A 0.9900
C8 H8B 0.9900
C9 C10 1.501(3)
C9 H9A 0.9900
C9 H9B 0.9900
C10 C15 1.390(2)
C10 C11 1.394(3)
C11 C12 1.375(3)
C11 H11A 0.9500
C12 C13 1.374(3)
C12 H12A 0.9500
C13 C14 1.377(3)
C13 H13A 0.9500
C14 C15 1.393(2)
C14 H14A 0.9500
C15 C16 1.516(2)
C16 N3 1.484(2)
C16 H16A 1.0000
N3 C17 1.435(2)
C17 C18 1.387(3)
C17 C22 1.397(2)
C18 C19 1.375(3)
C18 H18A 0.9500
C19 C20 1.375(3)
C19 H19A 0.9500
C20 C21 1.380(3)
C20 H20A 0.9500
C21 C22 1.388(3)
C21 H21A 0.9500
C22 C23 1.504(2)
C23 H23A 0.9900
C23 H23B 0.9900
C24 C25 1.382(3)
C24 C29 1.384(3)
C25 C26 1.377(3)
C25 H25A 0.9500
C26 C27 1.373(3)
C26 H26A 0.9500
C27 C28 1.373(3)
C27 C30 1.512(3)
C28 C29 1.378(3)
C28 H28A 0.9500
C29 H29A 0.9500
C30 H30A 0.9800
C30 H30B 0.9800
C30 H30C 0.9800

loop_
_geom_torsion_atom_site_label_1
_geom_torsion_atom_site_label_2
_geom_torsion_atom_site_label_3
_geom_torsion_atom_site_label_4
_geom_torsion
C7 N1 N2 C16 -101.12(18)
C23 N1 N2 C16 84.24(18)
C7 N1 N2 C8 116.42(18)
C23 N1 N2 C8 -58.2(2)
C6 C1 C2 C3 -0.7(3)
C1 C2 C3 C4 1.4(3)
C2 C3 C4 C5 -0.1(3)
C3 C4 C5 C6 -1.8(3)
C2 C1 C6 C5 -1.2(3)
C2 C1 C6 C7 -175.65(16)
C4 C5 C6 C1 2.5(3)
C4 C5 C6 C7 177.41(17)
N2 N1 C7 O1 -175.80(15)
C23 N1 C7 O1 -1.1(2)
N2 N1 C7 C6 8.3(2)
C23 N1 C7 C6 -176.99(15)
C1 C6 C7 O1 137.08(18)
C5 C6 C7 O1 -37.5(2)
C1 C6 C7 N1 -47.0(2)
C5 C6 C7 N1 138.42(17)
N1 N2 C8 C9 -161.83(14)
C16 N2 C8 C9 58.5(2)
N2 C8 C9 C10 -53.1(2)
C8 C9 C10 C15 25.0(2)
C8 C9 C10 C11 -156.01(18)
C15 C10 C11 C12 -0.4(3)
C9 C10 C11 C12 -179.38(18)
C10 C11 C12 C13 -1.5(3)
C11 C12 C13 C14 1.8(3)
C12 C13 C14 C15 -0.3(3)
C11 C10 C15 C14 1.9(3)
C9 C10 C15 C14 -179.11(17)
C11 C10 C15 C16 -173.78(16)
C9 C10 C15 C16 5.2(3)
C13 C14 C15 C10 -1.6(3)
C13 C14 C15 C16 174.27(17)
N1 N2 C16 N3 -42.90(19)
C8 N2 C16 N3 97.50(18)
N1 N2 C16 C15 -169.13(13)
C8 N2 C16 C15 -28.7(2)
C10 C15 C16 N2 -4.8(2)
C14 C15 C16 N2 179.50(15)
C10 C15 C16 N3 -131.77(17)
C14 C15 C16 N3 52.5(2)
N2 C16 N3 C17 -44.8(2)
C15 C16 N3 C17 81.31(18)
N2 C16 N3 S1 123.99(14)
C15 C16 N3 S1 -109.87(15)
O3 S1 N3 C17 175.42(13)
O2 S1 N3 C17 -55.06(15)
C24 S1 N3 C17 59.34(14)
O3 S1 N3 C16 6.69(16)
O2 S1 N3 C16 136.21(13)
C24 S1 N3 C16 -109.38(13)
C16 N3 C17 C18 -114.15(17)
S1 N3 C17 C18 76.63(18)
C16 N3 C17 C22 65.8(2)
S1 N3 C17 C22 -103.39(16)
C22 C17 C18 C19 1.0(3)
N3 C17 C18 C19 -179.02(16)
C17 C18 C19 C20 -1.9(3)
C18 C19 C20 C21 0.7(3)
C19 C20 C21 C22 1.4(3)
C20 C21 C22 C17 -2.3(3)
C20 C21 C22 C23 174.98(17)
C18 C17 C22 C21 1.1(2)
N3 C17 C22 C21 -178.89(15)
C18 C17 C22 C23 -176.04(16)
N3 C17 C22 C23 4.0(2)
C7 N1 C23 C22 164.09(15)
N2 N1 C23 C22 -21.1(2)
C21 C22 C23 N1 145.80(16)
C17 C22 C23 N1 -37.1(2)
O3 S1 C24 C25 158.11(15)
O2 S1 C24 C25 27.71(17)
N3 S1 C24 C25 -87.40(16)
O3 S1 C24 C29 -23.80(17)
O2 S1 C24 C29 -154.20(15)
N3 S1 C24 C29 90.69(16)
C29 C24 C25 C26 0.5(3)
S1 C24 C25 C26 178.62(15)
C24 C25 C26 C27 0.9(3)
C25 C26 C27 C28 -1.6(3)
C25 C26 C27 C30 177.9(2)
C26 C27 C28 C29 1.1(3)
C30 C27 C28 C29 -178.51(19)
C27 C28 C29 C24 0.3(3)
C25 C24 C29 C28 -1.1(3)
S1 C24 C29 C28 -179.17(14)
